data_4065333
loop_
_publ_author_name
'Adams, Richard D.'
'Chen, Mingwei'

_publ_section_title
;
 Transmetalation Reactions Yield New Tetra- and Pentairidium Carbonyl
 Complexes Containing \s-Bonded Phenyl Rings
;
_journal_issue 21
_journal_name_full Organometallics
_journal_page_first 5867
_journal_paper_doi 10.1021/om2007198
_journal_volume 30
_journal_year 2011
_chemical_formula_sum 'C36 H20 Ir5 O12 P'
_chemical_formula_weight 1636.49
_chemical_name_systematic
; 
 ? 
;
_space_group_IT_number 14
_symmetry_cell_setting monoclinic
_symmetry_space_group_name_Hall '-P 2ybc'
_symmetry_space_group_name_H-M 'P 1 21/c 1'
_atom_sites_solution_hydrogens geom
_atom_sites_solution_primary direct
_atom_sites_solution_secondary difmap
_audit_creation_method SHELXL-97
_cell_angle_alpha 90.00
_cell_angle_beta 103.9220(10)
_cell_angle_gamma 90.00
_cell_formula_units_Z 4
_cell_length_a 18.5348(4)
_cell_length_b 13.0734(3)
_cell_length_c 15.9317(4)
_cell_measurement_reflns_used 8733
_cell_measurement_temperature 294(2)
_cell_measurement_theta_max 28.29
_cell_measurement_theta_min 2.26
_cell_volume 3747.05(15)
_computing_structure_refinement 'SHELXL-97 (Sheldrick, 1997)'
_computing_structure_solution 'SHELXS-97 (Sheldrick, 1990)'
_diffrn_ambient_temperature 294(2)
_diffrn_measured_fraction_theta_full 1.000
_diffrn_measured_fraction_theta_max 1.000
_diffrn_radiation_monochromator graphite
_diffrn_radiation_source 'fine-focus sealed tube'
_diffrn_radiation_type MoK\a
_diffrn_radiation_wavelength 0.71073
_diffrn_reflns_av_R_equivalents 0.0608
_diffrn_reflns_av_sigmaI/netI 0.0420
_diffrn_reflns_limit_h_max 22
_diffrn_reflns_limit_h_min -22
_diffrn_reflns_limit_k_max 15
_diffrn_reflns_limit_k_min -15
_diffrn_reflns_limit_l_max 18
_diffrn_reflns_limit_l_min -18
_diffrn_reflns_number 45720
_diffrn_reflns_theta_full 25.03
_diffrn_reflns_theta_max 25.03
_diffrn_reflns_theta_min 1.13
_diffrn_standards_decay_% <1
_exptl_absorpt_coefficient_mu 17.798
_exptl_absorpt_correction_T_max 1.000
_exptl_absorpt_correction_T_min 0.539895
_exptl_absorpt_correction_type multi-scan
_exptl_crystal_colour brown
_exptl_crystal_density_diffrn 2.901
_exptl_crystal_density_method 'not measured'
_exptl_crystal_description bar
_exptl_crystal_F_000 2928
_exptl_crystal_size_max 0.24
_exptl_crystal_size_mid 0.08
_exptl_crystal_size_min 0.06
_refine_diff_density_max 1.152
_refine_diff_density_min -2.389
_refine_diff_density_rms 0.204
_refine_ls_extinction_method none
_refine_ls_goodness_of_fit_ref 0.999
_refine_ls_hydrogen_treatment constr
_refine_ls_matrix_type full
_refine_ls_number_parameters 487
_refine_ls_number_reflns 6609
_refine_ls_number_restraints 0
_refine_ls_restrained_S_all 0.999
_refine_ls_R_factor_all 0.0541
_refine_ls_R_factor_gt 0.0453
_refine_ls_shift/su_max 0.001
_refine_ls_shift/su_mean 0.000
_refine_ls_structure_factor_coef Fsqd
_refine_ls_weighting_details 'calc w=1/[\s^2^(Fo^2^)+(0.0900P)^2^+33.3888P] where P=(Fo^2^+2Fc^2^)/3'
_refine_ls_weighting_scheme calc
_refine_ls_wR_factor_gt 0.1339
_refine_ls_wR_factor_ref 0.1423
_reflns_number_gt 5850
_reflns_number_total 6609
_reflns_threshold_expression >2sigma(I)
_cod_data_source_file om2007198_si_001.cif
_cod_data_source_block 3
_cod_depositor_comments
;
The following automatic conversions were performed:

'_symmetry_cell_setting' value 'Monoclinic' changed to 'monoclinic'
according to /home/saulius/struct/CIF-dictionaries/cif_core.dic
dictionary named 'cif_core.dic' version 2.4.1 from 2010-06-29.

Automatic conversion script
Id: cif_fix_values 1715 2011-07-08 13:25:40Z adriana 
;
_cod_original_sg_symbol_H-M P2(1)/c
_cod_database_code 4065333

loop_
_symmetry_equiv_pos_as_xyz
'x, y, z'
'-x, y+1/2, -z+1/2'
'-x, -y, -z'
'x, -y-1/2, z-1/2'

loop_
_atom_site_label
_atom_site_type_symbol
_atom_site_fract_x
_atom_site_fract_y
_atom_site_fract_z
_atom_site_U_iso_or_equiv
_atom_site_adp_type
_atom_site_occupancy
_atom_site_symmetry_multiplicity
_atom_site_calc_flag
_atom_site_refinement_flags
Ir1 Ir 0.17635(3) 0.96131(4) 0.30922(3) 0.03680(16) Uani 1 1 d .
Ir2 Ir 0.27694(3) 1.10581(4) 0.28833(3) 0.03841(16) Uani 1 1 d .
Ir3 Ir 0.20423(3) 1.13945(4) 0.41253(4) 0.04061(17) Uani 1 1 d .
Ir4 Ir 0.30271(3) 0.98344(4) 0.43673(4) 0.04051(17) Uani 1 1 d .
Ir5 Ir 0.35405(4) 1.18483(5) 0.44625(4) 0.04708(18) Uani 1 1 d .
P1 P 0.1716(2) 0.8152(3) 0.2264(2) 0.0382(8) Uani 1 1 d .
C1 C 0.1759(8) 1.0585(12) 0.2055(10) 0.045(4) Uani 1 1 d .
C2 C 0.2107(9) 0.8882(13) 0.4284(11) 0.052(4) Uani 1 1 d .
C3 C 0.2560(9) 1.2609(14) 0.4720(12) 0.054(4) Uani 1 1 d .
C4 C 0.3941(9) 1.3252(12) 0.4091(10) 0.046(4) Uani 1 1 d .
C5 C 0.4209(10) 1.3305(16) 0.3342(12) 0.064(5) Uani 1 1 d .
H5 H 0.4227 1.2720 0.3016 0.077 Uiso 1 1 calc R
C6 C 0.4458(10) 1.4272(16) 0.3077(12) 0.063(5) Uani 1 1 d .
H6 H 0.4670 1.4302 0.2606 0.076 Uiso 1 1 calc R
C7 C 0.4383(12) 1.5112(18) 0.3504(16) 0.079(6) Uani 1 1 d .
H7 H 0.4509 1.5740 0.3305 0.094 Uiso 1 1 calc R
C8 C 0.4120(12) 1.5074(17) 0.4242(16) 0.082(6) Uani 1 1 d .
H8 H 0.4106 1.5668 0.4558 0.098 Uiso 1 1 calc R
C9 C 0.3880(12) 1.4172(15) 0.4518(15) 0.075(6) Uani 1 1 d .
H9 H 0.3673 1.4170 0.4995 0.090 Uiso 1 1 calc R
C11 C 0.0755(9) 0.9549(13) 0.3061(10) 0.046(4) Uani 1 1 d .
C21 C 0.2680(10) 1.2402(15) 0.2377(12) 0.058(4) Uani 1 1 d .
C22 C 0.3436(13) 1.0588(15) 0.2261(12) 0.068(5) Uani 1 1 d .
C31 C 0.1567(11) 1.0943(15) 0.5013(14) 0.065(5) Uani 1 1 d .
C32 C 0.1224(11) 1.2080(13) 0.3392(11) 0.059(4) Uani 1 1 d .
C41 C 0.3757(10) 0.8846(13) 0.4252(11) 0.055(4) Uani 1 1 d .
C42 C 0.3272(11) 0.9845(14) 0.5583(12) 0.062(5) Uani 1 1 d .
C51 C 0.4302(11) 1.1082(16) 0.4114(12) 0.064(5) Uani 1 1 d .
C52 C 0.4043(10) 1.2185(14) 0.5595(13) 0.061(5) Uani 1 1 d .
C53 C 0.2499(9) 0.8081(11) 0.1774(10) 0.048(4) Uani 1 1 d .
C54 C 0.2441(10) 0.8418(15) 0.0920(12) 0.062(5) Uani 1 1 d .
H54 H 0.1982 0.8633 0.0590 0.074 Uiso 1 1 calc R
C55 C 0.3038(11) 0.8437(18) 0.0570(12) 0.071(6) Uani 1 1 d .
H55 H 0.3001 0.8696 0.0018 0.085 Uiso 1 1 calc R
C56 C 0.3698(11) 0.8063(16) 0.1053(16) 0.073(6) Uani 1 1 d .
H56 H 0.4098 0.8003 0.0799 0.087 Uiso 1 1 calc R
C57 C 0.3783(11) 0.7791(17) 0.1858(14) 0.071(5) Uani 1 1 d .
H57 H 0.4254 0.7609 0.2178 0.086 Uiso 1 1 calc R
C58 C 0.3207(10) 0.7765(14) 0.2239(11) 0.056(4) Uani 1 1 d .
H58 H 0.3278 0.7540 0.2807 0.067 Uiso 1 1 calc R
C59 C 0.0919(8) 0.8026(12) 0.1343(9) 0.045(4) Uani 1 1 d .
C60 C 0.0417(8) 0.8776(13) 0.1056(11) 0.052(4) Uani 1 1 d .
H60 H 0.0458 0.9396 0.1350 0.062 Uiso 1 1 calc R
C61 C -0.0161(9) 0.8630(14) 0.0323(11) 0.056(4) Uani 1 1 d .
H61 H -0.0483 0.9168 0.0114 0.067 Uiso 1 1 calc R
C62 C -0.0261(10) 0.7723(15) -0.0086(12) 0.062(5) Uani 1 1 d .
H62 H -0.0657 0.7631 -0.0564 0.075 Uiso 1 1 calc R
C63 C 0.0225(9) 0.6927(13) 0.0203(11) 0.052(4) Uani 1 1 d .
H63 H 0.0164 0.6304 -0.0087 0.062 Uiso 1 1 calc R
C64 C 0.0815(9) 0.7064(14) 0.0940(11) 0.056(4) Uani 1 1 d .
H64 H 0.1132 0.6524 0.1157 0.068 Uiso 1 1 calc R
C65 C 0.1691(8) 0.6946(12) 0.2844(10) 0.047(4) Uani 1 1 d .
C66 C 0.2111(11) 0.6105(14) 0.2786(14) 0.067(5) Uani 1 1 d .
H66 H 0.2468 0.6143 0.2465 0.080 Uiso 1 1 calc R
C67 C 0.2021(15) 0.5221(15) 0.3184(17) 0.091(8) Uani 1 1 d .
H67 H 0.2317 0.4660 0.3140 0.109 Uiso 1 1 calc R
C68 C 0.1485(13) 0.5148(15) 0.3661(15) 0.075(6) Uani 1 1 d .
H68 H 0.1418 0.4543 0.3939 0.090 Uiso 1 1 calc R
C69 C 0.1067(11) 0.5977(14) 0.3708(13) 0.068(5) Uani 1 1 d .
H69 H 0.0709 0.5938 0.4028 0.082 Uiso 1 1 calc R
C70 C 0.1150(10) 0.6873(13) 0.3303(12) 0.058(4) Uani 1 1 d .
H70 H 0.0846 0.7429 0.3336 0.070 Uiso 1 1 calc R
O1 O 0.1416(8) 1.0800(12) 0.1381(8) 0.086(5) Uani 1 1 d .
O2 O 0.1888(7) 0.8345(10) 0.4740(8) 0.067(4) Uani 1 1 d .
O3 O 0.2496(9) 1.3357(11) 0.5100(12) 0.091(5) Uani 1 1 d .
O11 O 0.0149(7) 0.9551(12) 0.3076(10) 0.078(4) Uani 1 1 d .
O21 O 0.2588(10) 1.3134(11) 0.2047(10) 0.092(5) Uani 1 1 d .
O22 O 0.3877(9) 1.0327(13) 0.1909(11) 0.094(5) Uani 1 1 d .
O31 O 0.1362(9) 1.0586(11) 0.5555(11) 0.085(5) Uani 1 1 d .
O32 O 0.0748(8) 1.2460(13) 0.2932(11) 0.094(5) Uani 1 1 d .
O41 O 0.4220(8) 0.8316(13) 0.4222(11) 0.097(6) Uani 1 1 d .
O42 O 0.3425(10) 0.9855(14) 0.6326(9) 0.101(6) Uani 1 1 d .
O51 O 0.4819(8) 1.0759(13) 0.3974(11) 0.090(5) Uani 1 1 d .
O52 O 0.4339(9) 1.2382(14) 0.6280(8) 0.096(5) Uani 1 1 d .

loop_
_atom_site_aniso_label
_atom_site_aniso_U_11
_atom_site_aniso_U_22
_atom_site_aniso_U_33
_atom_site_aniso_U_23
_atom_site_aniso_U_13
_atom_site_aniso_U_12
Ir1 0.0354(3) 0.0389(3) 0.0343(3) 0.0007(2) 0.0048(2) 0.0010(2)
Ir2 0.0395(3) 0.0417(3) 0.0333(3) -0.0005(2) 0.0075(2) 0.0000(2)
Ir3 0.0368(3) 0.0441(3) 0.0405(3) -0.0028(2) 0.0085(2) 0.0056(2)
Ir4 0.0395(3) 0.0437(3) 0.0350(3) 0.0005(2) 0.0024(2) 0.0065(2)
Ir5 0.0444(4) 0.0519(4) 0.0420(3) -0.0044(3) 0.0046(3) -0.0016(3)
P1 0.0349(19) 0.0398(19) 0.039(2) -0.0010(15) 0.0070(16) -0.0020(15)
C1 0.041(8) 0.047(8) 0.039(8) 0.005(6) -0.006(7) -0.014(7)
C2 0.052(10) 0.048(9) 0.052(10) -0.007(8) 0.002(8) -0.009(7)
C3 0.043(9) 0.058(10) 0.067(11) 0.012(9) 0.026(8) 0.013(8)
C4 0.043(9) 0.055(9) 0.042(8) 0.001(7) 0.012(7) 0.003(7)
C5 0.059(11) 0.074(12) 0.054(11) 0.005(9) 0.003(9) -0.010(9)
C6 0.061(11) 0.077(13) 0.053(11) 0.003(9) 0.014(9) -0.013(10)
C7 0.062(13) 0.079(14) 0.098(17) 0.009(13) 0.025(12) -0.004(10)
C8 0.069(14) 0.071(13) 0.108(18) -0.029(13) 0.025(13) -0.010(11)
C9 0.076(14) 0.058(12) 0.097(16) -0.008(11) 0.036(12) -0.003(10)
C11 0.036(9) 0.061(10) 0.040(8) -0.006(7) 0.008(7) -0.004(7)
C21 0.053(11) 0.065(12) 0.059(11) 0.003(9) 0.017(9) 0.004(8)
C22 0.096(16) 0.062(11) 0.056(11) -0.006(9) 0.039(11) -0.020(11)
C31 0.063(12) 0.060(11) 0.072(13) -0.018(10) 0.017(10) 0.016(9)
C32 0.074(13) 0.049(9) 0.051(10) 0.006(8) 0.012(9) 0.011(9)
C41 0.060(11) 0.047(9) 0.059(10) 0.007(8) 0.013(8) 0.018(8)
C42 0.064(12) 0.055(10) 0.056(12) 0.010(8) -0.006(9) 0.014(8)
C51 0.056(11) 0.077(13) 0.061(11) -0.008(9) 0.021(9) -0.001(9)
C52 0.061(11) 0.061(11) 0.062(12) 0.021(9) 0.020(9) -0.009(9)
C53 0.051(9) 0.040(8) 0.051(9) -0.007(7) 0.010(7) -0.005(7)
C54 0.050(10) 0.073(12) 0.059(11) 0.003(9) 0.008(8) -0.015(9)
C55 0.063(12) 0.111(16) 0.048(10) -0.022(10) 0.028(9) -0.009(11)
C56 0.044(11) 0.077(13) 0.107(17) -0.015(12) 0.036(11) 0.004(9)
C57 0.048(11) 0.089(15) 0.079(14) -0.017(11) 0.018(10) 0.015(10)
C58 0.056(11) 0.069(11) 0.046(9) -0.005(8) 0.017(8) -0.009(8)
C59 0.043(9) 0.059(9) 0.036(8) -0.011(7) 0.017(7) -0.005(7)
C60 0.031(8) 0.049(9) 0.070(11) -0.010(8) 0.000(7) 0.002(7)
C61 0.045(9) 0.070(11) 0.049(10) 0.015(8) 0.002(8) 0.007(8)
C62 0.056(11) 0.071(12) 0.050(10) -0.008(9) -0.005(8) -0.023(9)
C63 0.051(10) 0.057(10) 0.053(10) -0.017(8) 0.022(8) -0.004(8)
C64 0.035(8) 0.071(11) 0.065(11) -0.024(9) 0.016(8) -0.018(8)
C65 0.037(8) 0.050(9) 0.051(9) -0.009(7) 0.005(7) -0.002(7)
C66 0.059(11) 0.062(11) 0.086(14) -0.009(10) 0.032(10) 0.009(9)
C67 0.11(2) 0.041(10) 0.13(2) 0.005(12) 0.053(17) 0.014(11)
C68 0.097(17) 0.048(10) 0.087(15) 0.006(10) 0.032(13) -0.006(10)
C69 0.079(13) 0.061(11) 0.083(14) 0.017(10) 0.055(12) 0.008(10)
C70 0.055(10) 0.047(9) 0.074(12) 0.007(8) 0.020(9) -0.008(8)
O1 0.089(10) 0.106(11) 0.045(8) 0.024(7) -0.019(7) -0.040(9)
O2 0.068(8) 0.080(9) 0.050(7) 0.027(6) 0.011(6) -0.017(7)
O3 0.096(12) 0.060(9) 0.123(13) -0.028(9) 0.038(10) -0.008(8)
O11 0.035(7) 0.108(11) 0.088(10) -0.010(8) 0.012(7) 0.007(7)
O21 0.125(14) 0.052(8) 0.087(11) 0.017(8) 0.001(9) -0.013(8)
O22 0.096(12) 0.100(12) 0.107(13) 0.005(9) 0.064(11) 0.010(9)
O31 0.100(11) 0.075(9) 0.101(11) 0.035(8) 0.064(10) 0.019(8)
O32 0.065(9) 0.108(12) 0.094(11) 0.010(10) -0.007(8) 0.032(9)
O41 0.059(9) 0.121(13) 0.103(12) -0.036(10) 0.001(8) 0.046(9)
O42 0.126(15) 0.121(14) 0.043(9) 0.010(8) -0.006(8) 0.026(11)
O51 0.050(8) 0.108(12) 0.115(13) -0.019(10) 0.026(8) 0.009(8)
O52 0.094(11) 0.143(15) 0.036(7) -0.020(8) -0.011(7) -0.005(10)

loop_
_atom_type_symbol
_atom_type_description
_atom_type_scat_dispersion_real
_atom_type_scat_dispersion_imag
_atom_type_scat_source
C C 0.0033 0.0016 'International Tables Vol C Tables 4.2.6.8 and 6.1.1.4'
H H 0.0000 0.0000 'International Tables Vol C Tables 4.2.6.8 and 6.1.1.4'
O O 0.0106 0.0060 'International Tables Vol C Tables 4.2.6.8 and 6.1.1.4'
P P 0.1023 0.0942 'International Tables Vol C Tables 4.2.6.8 and 6.1.1.4'
Ir Ir -1.4442 7.9887 'International Tables Vol C Tables 4.2.6.8 and 6.1.1.4'

loop_
_geom_angle_atom_site_label_1
_geom_angle_atom_site_label_2
_geom_angle_atom_site_label_3
_geom_angle
C11 Ir1 C1 101.2(7)
C11 Ir1 C2 95.1(7)
C1 Ir1 C2 160.8(6)
C11 Ir1 P1 92.7(5)
C1 Ir1 P1 93.4(4)
C2 Ir1 P1 95.9(5)
C11 Ir1 Ir4 134.7(5)
C1 Ir1 Ir4 111.5(4)
C2 Ir1 Ir4 49.4(4)
P1 Ir1 Ir4 114.95(10)
C11 Ir1 Ir2 137.7(5)
C1 Ir1 Ir2 49.7(4)
C2 Ir1 Ir2 111.1(4)
P1 Ir1 Ir2 115.82(10)
Ir4 Ir1 Ir2 61.78(2)
C11 Ir1 Ir3 95.4(5)
C1 Ir1 Ir3 85.7(4)
C2 Ir1 Ir3 82.8(4)
P1 Ir1 Ir3 171.83(10)
Ir4 Ir1 Ir3 58.25(2)
Ir2 Ir1 Ir3 57.75(2)
C22 Ir2 C21 94.5(8)
C22 Ir2 C1 100.0(8)
C21 Ir2 C1 91.8(7)
C22 Ir2 Ir3 163.8(7)
C21 Ir2 Ir3 98.7(5)
C1 Ir2 Ir3 88.9(5)
C22 Ir2 Ir1 113.3(6)
C21 Ir2 Ir1 133.7(5)
C1 Ir2 Ir1 48.9(4)
Ir3 Ir2 Ir1 62.93(2)
C22 Ir2 Ir5 110.0(7)
C21 Ir2 Ir5 90.8(6)
C1 Ir2 Ir5 149.6(5)
Ir3 Ir2 Ir5 60.76(2)
Ir1 Ir2 Ir5 111.39(3)
C22 Ir2 Ir4 105.1(6)
C21 Ir2 Ir4 148.9(6)
C1 Ir2 Ir4 107.8(4)
Ir3 Ir2 Ir4 59.00(2)
Ir1 Ir2 Ir4 58.96(2)
Ir5 Ir2 Ir4 60.08(2)
C32 Ir3 C31 99.1(8)
C32 Ir3 C3 98.0(7)
C31 Ir3 C3 98.6(7)
C32 Ir3 Ir2 95.3(5)
C31 Ir3 Ir2 152.7(5)
C3 Ir3 Ir2 102.3(5)
C32 Ir3 Ir4 148.8(5)
C31 Ir3 Ir4 94.4(5)
C3 Ir3 Ir4 107.7(5)
Ir2 Ir3 Ir4 62.60(2)
C32 Ir3 Ir5 129.3(6)
C31 Ir3 Ir5 122.5(6)
C3 Ir3 Ir5 52.0(4)
Ir2 Ir3 Ir5 61.26(2)
Ir4 Ir3 Ir5 61.41(2)
C32 Ir3 Ir1 91.4(5)
C31 Ir3 Ir1 97.1(5)
C3 Ir3 Ir1 160.2(4)
Ir2 Ir3 Ir1 59.32(2)
Ir4 Ir3 Ir1 58.92(2)
Ir5 Ir3 Ir1 108.93(2)
C42 Ir4 C41 95.9(8)
C42 Ir4 C2 93.5(8)
C41 Ir4 C2 100.2(7)
C42 Ir4 Ir3 97.4(5)
C41 Ir4 Ir3 165.0(5)
C2 Ir4 Ir3 85.9(5)
C42 Ir4 Ir1 136.1(6)
C41 Ir4 Ir1 111.0(6)
C2 Ir4 Ir1 49.2(5)
Ir3 Ir4 Ir1 62.82(2)
C42 Ir4 Ir5 86.7(6)
C41 Ir4 Ir5 113.7(6)
C2 Ir4 Ir5 145.9(5)
Ir3 Ir4 Ir5 60.37(2)
Ir1 Ir4 Ir5 111.21(3)
C42 Ir4 Ir2 144.7(6)
C41 Ir4 Ir2 106.6(5)
C2 Ir4 Ir2 108.4(5)
Ir3 Ir4 Ir2 58.40(2)
Ir1 Ir4 Ir2 59.27(2)
Ir5 Ir4 Ir2 59.56(2)
C52 Ir5 C51 99.9(8)
C52 Ir5 C4 86.5(7)
C51 Ir5 C4 92.3(7)
C52 Ir5 C3 87.5(8)
C51 Ir5 C3 172.1(8)
C4 Ir5 C3 91.2(6)
C52 Ir5 Ir3 118.8(5)
C51 Ir5 Ir3 127.3(6)
C4 Ir5 Ir3 122.4(4)
C3 Ir5 Ir3 45.2(5)
C52 Ir5 Ir2 171.3(5)
C51 Ir5 Ir2 78.3(6)
C4 Ir5 Ir2 102.0(4)
C3 Ir5 Ir2 94.0(5)
Ir3 Ir5 Ir2 57.98(2)
C52 Ir5 Ir4 111.0(5)
C51 Ir5 Ir4 75.9(6)
C4 Ir5 Ir4 160.1(4)
C3 Ir5 Ir4 98.7(5)
Ir3 Ir5 Ir4 58.22(2)
Ir2 Ir5 Ir4 60.35(2)
C53 P1 C65 107.1(7)
C53 P1 C59 103.1(7)
C65 P1 C59 102.4(7)
C53 P1 Ir1 111.4(5)
C65 P1 Ir1 115.1(5)
C59 P1 Ir1 116.5(5)
O1 C1 Ir1 142.2(12)
O1 C1 Ir2 136.4(13)
Ir1 C1 Ir2 81.3(5)
O2 C2 Ir4 136.8(14)
O2 C2 Ir1 141.0(14)
Ir4 C2 Ir1 81.4(6)
O3 C3 Ir3 145.2(15)
O3 C3 Ir5 131.8(15)
Ir3 C3 Ir5 82.8(6)
C9 C4 C5 117.2(17)
C9 C4 Ir5 122.3(13)
C5 C4 Ir5 120.1(13)
C4 C5 C6 119.8(18)
C4 C5 H5 120.1
C6 C5 H5 120.1
C7 C6 C5 120.0(19)
C7 C6 H6 120.0
C5 C6 H6 120.0
C6 C7 C8 121(2)
C6 C7 H7 119.6
C8 C7 H7 119.6
C7 C8 C9 121(2)
C7 C8 H8 119.5
C9 C8 H8 119.5
C4 C9 C8 121(2)
C4 C9 H9 119.5
C8 C9 H9 119.5
O11 C11 Ir1 176.1(15)
O21 C21 Ir2 174.8(19)
O22 C22 Ir2 176(2)
O31 C31 Ir3 170.9(17)
O32 C32 Ir3 177.1(18)
O41 C41 Ir4 174.9(18)
O42 C42 Ir4 180(2)
O51 C51 Ir5 168.7(18)
O52 C52 Ir5 179.2(18)
C54 C53 C58 116.5(16)
C54 C53 P1 121.2(13)
C58 C53 P1 122.1(13)
C55 C54 C53 121.5(18)
C55 C54 H54 119.2
C53 C54 H54 119.2
C56 C55 C54 118(2)
C56 C55 H55 121.0
C54 C55 H55 121.0
C57 C56 C55 122.1(18)
C57 C56 H56 118.9
C55 C56 H56 118.9
C56 C57 C58 121.9(19)
C56 C57 H57 119.1
C58 C57 H57 119.1
C57 C58 C53 119.6(18)
C57 C58 H58 120.2
C53 C58 H58 120.2
C60 C59 C64 119.2(15)
C60 C59 P1 124.4(12)
C64 C59 P1 116.4(13)
C59 C60 C61 120.7(16)
C59 C60 H60 119.7
C61 C60 H60 119.7
C62 C61 C60 121.0(17)
C62 C61 H61 119.5
C60 C61 H61 119.5
C61 C62 C63 120.0(16)
C61 C62 H62 120.0
C63 C62 H62 120.0
C62 C63 C64 119.7(16)
C62 C63 H63 120.2
C64 C63 H63 120.2
C63 C64 C59 119.2(17)
C63 C64 H64 120.4
C59 C64 H64 120.4
C66 C65 C70 118.7(17)
C66 C65 P1 125.1(14)
C70 C65 P1 115.8(12)
C67 C66 C65 121.5(19)
C67 C66 H66 119.3
C65 C66 H66 119.3
C66 C67 C68 120(2)
C66 C67 H67 119.9
C68 C67 H67 119.9
C69 C68 C67 118.2(18)
C69 C68 H68 120.9
C67 C68 H68 120.9
C68 C69 C70 122.2(18)
C68 C69 H69 118.9
C70 C69 H69 118.9
C69 C70 C65 119.3(17)
C69 C70 H70 120.3
C65 C70 H70 120.3

loop_
_geom_bond_atom_site_label_1
_geom_bond_atom_site_label_2
_geom_bond_distance
Ir1 C11 1.859(15)
Ir1 C1 2.082(15)
Ir1 C2 2.084(18)
Ir1 P1 2.311(4)
Ir1 Ir4 2.7215(8)
Ir1 Ir2 2.7303(8)
Ir1 Ir3 2.8268(8)
Ir2 C22 1.86(2)
Ir2 C21 1.92(2)
Ir2 C1 2.108(14)
Ir2 Ir3 2.6848(8)
Ir2 Ir5 2.7765(8)
Ir2 Ir4 2.7988(8)
Ir3 C32 1.902(18)
Ir3 C31 1.93(2)
Ir3 C3 1.98(2)
Ir3 Ir4 2.7021(8)
Ir3 Ir5 2.7629(9)
Ir4 C42 1.881(19)
Ir4 C41 1.911(17)
Ir4 C2 2.089(17)
Ir4 Ir5 2.7912(9)
Ir5 C52 1.87(2)
Ir5 C51 1.919(19)
Ir5 C4 2.116(16)
Ir5 C3 2.195(16)
P1 C53 1.808(17)
P1 C65 1.834(17)
P1 C59 1.822(16)
C1 O1 1.143(18)
C2 O2 1.15(2)
C3 O3 1.17(2)
C4 C9 1.40(2)
C4 C5 1.40(2)
C5 C6 1.44(3)
C5 H5 0.9300
C6 C7 1.32(3)
C6 H6 0.9300
C7 C8 1.38(3)
C7 H7 0.9300
C8 C9 1.37(3)
C8 H8 0.9300
C9 H9 0.9300
C11 O11 1.130(18)
C21 O21 1.09(2)
C22 O22 1.15(2)
C31 O31 1.13(2)
C32 O32 1.12(2)
C41 O41 1.11(2)
C42 O42 1.15(2)
C51 O51 1.12(2)
C52 O52 1.13(2)
C53 C54 1.41(2)
C53 C58 1.40(2)
C54 C55 1.35(2)
C54 H54 0.9300
C55 C56 1.37(3)
C55 H55 0.9300
C56 C57 1.30(3)
C56 H56 0.9300
C57 C58 1.35(3)
C57 H57 0.9300
C58 H58 0.9300
C59 C60 1.35(2)
C59 C64 1.40(2)
C60 C61 1.40(2)
C60 H60 0.9300
C61 C62 1.34(3)
C61 H61 0.9300
C62 C63 1.38(3)
C62 H62 0.9300
C63 C64 1.41(2)
C63 H63 0.9300
C64 H64 0.9300
C65 C66 1.36(2)
C65 C70 1.38(2)
C66 C67 1.35(3)
C66 H66 0.9300
C67 C68 1.39(3)
C67 H67 0.9300
C68 C69 1.34(3)
C68 H68 0.9300
C69 C70 1.36(2)
C69 H69 0.9300
C70 H70 0.9300
